data_4076469
loop_
_publ_author_name
'Sgro, Michael J.'
'Stephan, Douglas W.'

_publ_section_title
;
 Oxidative Addition Reactions of Bis-Aminophosphine and Bis-Phosphinite
 Nickel(0) Pincer Complexes
;
_journal_issue 5
_journal_name_full Organometallics
_journal_page_first 1584
_journal_paper_doi 10.1021/om201229x
_journal_volume 31
_journal_year 2012
_chemical_formula_sum 'C16 H36 Ni O2 P2 S'
_chemical_formula_weight 413.16
_space_group_IT_number 14
_symmetry_cell_setting monoclinic
_symmetry_space_group_name_Hall '-P 2ybc'
_symmetry_space_group_name_H-M 'P 1 21/c 1'
_atom_sites_solution_hydrogens geom
_atom_sites_solution_primary direct
_atom_sites_solution_secondary difmap
_audit_creation_method SHELXL-97
_cell_angle_alpha 90.00
_cell_angle_beta 98.0840(10)
_cell_angle_gamma 90.00
_cell_formula_units_Z 4
_cell_length_a 9.9317(5)
_cell_length_b 14.2119(8)
_cell_length_c 14.9303(7)
_cell_measurement_reflns_used 6440
_cell_measurement_temperature 150(2)
_cell_measurement_theta_max 27.43
_cell_measurement_theta_min 2.52
_cell_volume 2086.45(19)
_computing_cell_refinement 'Bruker SAINT'
_computing_data_collection 'Bruker APEX2'
_computing_data_reduction 'Bruker SAINT'
_computing_molecular_graphics 'Bruker SHELXTL'
_computing_publication_material 'Bruker SHELXTL'
_computing_structure_refinement 'SHELXL-97 (Sheldrick, 1997)'
_computing_structure_solution 'SHELXS-97 (Sheldrick, 1990)'
_diffrn_ambient_temperature 150(2)
_diffrn_measured_fraction_theta_full 0.998
_diffrn_measured_fraction_theta_max 0.998
_diffrn_measurement_device_type 'Bruker APEX-II CCD'
_diffrn_measurement_method '\f and \w scans'
_diffrn_radiation_monochromator graphite
_diffrn_radiation_source 'fine-focus sealed tube'
_diffrn_radiation_type MoK\a
_diffrn_radiation_wavelength 0.71073
_diffrn_reflns_av_R_equivalents 0.0321
_diffrn_reflns_av_sigmaI/netI 0.0315
_diffrn_reflns_limit_h_max 12
_diffrn_reflns_limit_h_min -12
_diffrn_reflns_limit_k_max 18
_diffrn_reflns_limit_k_min -18
_diffrn_reflns_limit_l_max 19
_diffrn_reflns_limit_l_min -18
_diffrn_reflns_number 16553
_diffrn_reflns_theta_full 27.48
_diffrn_reflns_theta_max 27.48
_diffrn_reflns_theta_min 1.99
_diffrn_standards_number 0
_exptl_absorpt_coefficient_mu 1.187
_exptl_absorpt_correction_T_max 0.8327
_exptl_absorpt_correction_T_min 0.7802
_exptl_absorpt_correction_type multi-scan
_exptl_absorpt_process_details sadabs
_exptl_crystal_colour yellow
_exptl_crystal_density_diffrn 1.315
_exptl_crystal_density_method 'not measured'
_exptl_crystal_description block
_exptl_crystal_F_000 888
_exptl_crystal_size_max 0.22
_exptl_crystal_size_mid 0.21
_exptl_crystal_size_min 0.16
_refine_diff_density_max 0.323
_refine_diff_density_min -0.350
_refine_diff_density_rms 0.055
_refine_ls_extinction_method none
_refine_ls_goodness_of_fit_ref 1.028
_refine_ls_hydrogen_treatment constr
_refine_ls_matrix_type full
_refine_ls_number_parameters 207
_refine_ls_number_reflns 4779
_refine_ls_number_restraints 0
_refine_ls_restrained_S_all 1.028
_refine_ls_R_factor_all 0.0339
_refine_ls_R_factor_gt 0.0265
_refine_ls_shift/su_max 0.001
_refine_ls_shift/su_mean 0.000
_refine_ls_structure_factor_coef Fsqd
_refine_ls_weighting_details 'calc w=1/[\s^2^(Fo^2^)+(0.0303P)^2^+0.5834P] where P=(Fo^2^+2Fc^2^)/3'
_refine_ls_weighting_scheme calc
_refine_ls_wR_factor_gt 0.0640
_refine_ls_wR_factor_ref 0.0675
_reflns_number_gt 4093
_reflns_number_total 4779
_reflns_threshold_expression >2sigma(I)
_cod_data_source_file om201229x_si_016.cif
_cod_data_source_block C16H36NiO2P2S_Complex4
_cod_depositor_comments
;
The following automatic conversions were performed:

'_symmetry_cell_setting' value 'Monoclinic' changed to 'monoclinic'
according to /home/saulius/struct/CIF-dictionaries/cif_core.dic
dictionary named 'cif_core.dic' version 2.4.1 from 2010-06-29.

Automatic conversion script
Id: cif_fix_values 1715 2011-07-08 13:25:40Z adriana 
;
_cod_original_sg_symbol_H-M P2(1)/c
_cod_database_code 4076469

loop_
_symmetry_equiv_pos_as_xyz
'x, y, z'
'-x, y+1/2, -z+1/2'
'-x, -y, -z'
'x, -y-1/2, z-1/2'

loop_
_atom_site_label
_atom_site_type_symbol
_atom_site_fract_x
_atom_site_fract_y
_atom_site_fract_z
_atom_site_U_iso_or_equiv
_atom_site_adp_type
_atom_site_occupancy
_atom_site_symmetry_multiplicity
_atom_site_calc_flag
_atom_site_refinement_flags
Ni1 Ni 0.612741(19) 0.704148(14) 0.197145(12) 0.01718(7) Uani 1 1 d .
S1 S 0.55092(4) 0.65176(3) 0.05970(3) 0.02303(10) Uani 1 1 d .
P1 P 0.41243(4) 0.71840(3) 0.23515(3) 0.01709(9) Uani 1 1 d .
P2 P 0.81913(4) 0.71780(3) 0.16922(3) 0.01971(10) Uani 1 1 d .
O1 O 0.28830(11) 0.66290(8) 0.17378(7) 0.0211(2) Uani 1 1 d .
O2 O 0.90212(12) 0.78221(8) 0.24865(8) 0.0253(3) Uani 1 1 d .
C1 C 0.34497(17) 0.83853(11) 0.21886(11) 0.0225(3) Uani 1 1 d .
H1 H 0.2487 0.8382 0.2315 0.027 Uiso 1 1 calc R
C2 C 0.38290(17) 0.68636(12) 0.35080(10) 0.0223(3) Uani 1 1 d .
H2 H 0.4374 0.7302 0.3941 0.027 Uiso 1 1 calc R
C3 C 0.84313(17) 0.78063(13) 0.06528(11) 0.0268(4) Uani 1 1 d .
H3 H 0.7995 0.7425 0.0128 0.032 Uiso 1 1 calc R
C4 C 0.92976(17) 0.61383(13) 0.17348(11) 0.0276(4) Uani 1 1 d .
H4 H 1.0254 0.6364 0.1750 0.033 Uiso 1 1 calc R
C5 C 0.31731(17) 0.58053(11) 0.12335(11) 0.0235(3) Uani 1 1 d .
H5A H 0.2322 0.5447 0.1058 0.028 Uiso 1 1 calc R
H5B H 0.3813 0.5395 0.1624 0.028 Uiso 1 1 calc R
C6 C 0.37808(16) 0.60542(12) 0.03964(10) 0.0237(3) Uani 1 1 d .
H6A H 0.3189 0.6527 0.0049 0.028 Uiso 1 1 calc R
H6B H 0.3778 0.5484 0.0015 0.028 Uiso 1 1 calc R
C7 C 0.81664(18) 0.81478(14) 0.31340(11) 0.0288(4) Uani 1 1 d .
H7A H 0.7813 0.8782 0.2957 0.035 Uiso 1 1 calc R
H7B H 0.8715 0.8196 0.3739 0.035 Uiso 1 1 calc R
C8 C 0.69857(17) 0.74839(13) 0.31809(10) 0.0255(4) Uani 1 1 d .
H8A H 0.6291 0.7808 0.3484 0.031 Uiso 1 1 calc R
H8B H 0.7312 0.6932 0.3554 0.031 Uiso 1 1 calc R
C9 C 0.4254(2) 0.90771(13) 0.28418(12) 0.0322(4) Uani 1 1 d .
H9A H 0.5205 0.9087 0.2734 0.048 Uiso 1 1 calc R
H9B H 0.4210 0.8880 0.3466 0.048 Uiso 1 1 calc R
H9C H 0.3864 0.9708 0.2744 0.048 Uiso 1 1 calc R
C10 C 0.34478(18) 0.86945(12) 0.12095(11) 0.0289(4) Uani 1 1 d .
H10A H 0.2976 0.9299 0.1110 0.043 Uiso 1 1 calc R
H10B H 0.2979 0.8221 0.0802 0.043 Uiso 1 1 calc R
H10C H 0.4387 0.8762 0.1087 0.043 Uiso 1 1 calc R
C11 C 0.23367(19) 0.69612(16) 0.36378(12) 0.0398(5) Uani 1 1 d .
H11A H 0.1776 0.6558 0.3201 0.060 Uiso 1 1 calc R
H11B H 0.2052 0.7618 0.3542 0.060 Uiso 1 1 calc R
H11C H 0.2225 0.6770 0.4254 0.060 Uiso 1 1 calc R
C12 C 0.4345(2) 0.58647(13) 0.37227(12) 0.0365(5) Uani 1 1 d .
H12A H 0.4263 0.5714 0.4353 0.055 Uiso 1 1 calc R
H12B H 0.5300 0.5820 0.3631 0.055 Uiso 1 1 calc R
H12C H 0.3802 0.5419 0.3322 0.055 Uiso 1 1 calc R
C13 C 0.7689(2) 0.87508(14) 0.06313(13) 0.0368(4) Uani 1 1 d .
H13A H 0.8079 0.9132 0.1150 0.055 Uiso 1 1 calc R
H13B H 0.6721 0.8642 0.0660 0.055 Uiso 1 1 calc R
H13C H 0.7790 0.9083 0.0070 0.055 Uiso 1 1 calc R
C14 C 0.9922(2) 0.79537(17) 0.05373(14) 0.0436(5) Uani 1 1 d .
H14A H 0.9974 0.8310 -0.0019 0.065 Uiso 1 1 calc R
H14B H 1.0365 0.7341 0.0500 0.065 Uiso 1 1 calc R
H14C H 1.0384 0.8305 0.1057 0.065 Uiso 1 1 calc R
C15 C 0.8958(2) 0.55107(15) 0.09006(14) 0.0449(5) Uani 1 1 d .
H15A H 0.9547 0.4954 0.0963 0.067 Uiso 1 1 calc R
H15B H 0.9106 0.5863 0.0358 0.067 Uiso 1 1 calc R
H15C H 0.8005 0.5313 0.0847 0.067 Uiso 1 1 calc R
C16 C 0.9225(2) 0.55803(14) 0.26041(14) 0.0386(5) Uani 1 1 d .
H16A H 0.8305 0.5328 0.2595 0.058 Uiso 1 1 calc R
H16B H 0.9444 0.5996 0.3128 0.058 Uiso 1 1 calc R
H16C H 0.9879 0.5061 0.2645 0.058 Uiso 1 1 calc R

loop_
_atom_site_aniso_label
_atom_site_aniso_U_11
_atom_site_aniso_U_22
_atom_site_aniso_U_33
_atom_site_aniso_U_23
_atom_site_aniso_U_13
_atom_site_aniso_U_12
Ni1 0.01312(11) 0.02517(12) 0.01323(10) -0.00288(8) 0.00180(8) -0.00083(8)
S1 0.0188(2) 0.0346(2) 0.01583(18) -0.00658(16) 0.00270(15) -0.00323(17)
P1 0.0139(2) 0.0231(2) 0.01441(18) -0.00192(15) 0.00244(15) -0.00184(15)
P2 0.0133(2) 0.0300(2) 0.01579(19) -0.00389(16) 0.00189(16) -0.00072(16)
O1 0.0153(5) 0.0277(6) 0.0199(5) -0.0055(5) 0.0015(4) -0.0027(4)
O2 0.0174(6) 0.0377(7) 0.0207(6) -0.0085(5) 0.0027(5) -0.0061(5)
C1 0.0196(8) 0.0246(8) 0.0238(8) -0.0010(7) 0.0053(7) 0.0017(6)
C2 0.0212(8) 0.0322(9) 0.0141(7) -0.0014(6) 0.0048(6) -0.0047(7)
C3 0.0190(9) 0.0430(11) 0.0190(8) 0.0008(7) 0.0043(7) -0.0024(7)
C4 0.0163(8) 0.0352(10) 0.0306(9) -0.0061(8) 0.0007(7) 0.0041(7)
C5 0.0229(8) 0.0220(8) 0.0249(8) -0.0031(7) 0.0013(7) -0.0033(6)
C6 0.0201(8) 0.0303(9) 0.0201(8) -0.0083(7) 0.0004(7) -0.0034(7)
C7 0.0231(9) 0.0421(10) 0.0216(8) -0.0122(7) 0.0050(7) -0.0051(8)
C8 0.0186(8) 0.0416(10) 0.0164(7) -0.0065(7) 0.0032(6) -0.0030(7)
C9 0.0385(11) 0.0278(9) 0.0296(9) -0.0059(7) 0.0022(8) -0.0001(8)
C10 0.0295(10) 0.0292(9) 0.0274(9) 0.0042(7) 0.0020(7) 0.0018(7)
C11 0.0243(10) 0.0745(15) 0.0220(9) 0.0014(9) 0.0084(8) -0.0077(9)
C12 0.0513(13) 0.0342(10) 0.0253(9) 0.0062(8) 0.0100(9) -0.0029(9)
C13 0.0329(11) 0.0398(11) 0.0378(10) 0.0080(9) 0.0056(9) -0.0024(9)
C14 0.0232(10) 0.0735(16) 0.0359(11) 0.0111(10) 0.0109(9) -0.0043(9)
C15 0.0307(11) 0.0512(13) 0.0506(12) -0.0244(10) -0.0022(9) 0.0135(9)
C16 0.0274(10) 0.0375(11) 0.0491(12) 0.0064(9) -0.0001(9) 0.0006(8)

loop_
_atom_type_symbol
_atom_type_description
_atom_type_scat_dispersion_real
_atom_type_scat_dispersion_imag
_atom_type_scat_source
C C 0.0033 0.0016 'International Tables Vol C Tables 4.2.6.8 and 6.1.1.4'
H H 0.0000 0.0000 'International Tables Vol C Tables 4.2.6.8 and 6.1.1.4'
O O 0.0106 0.0060 'International Tables Vol C Tables 4.2.6.8 and 6.1.1.4'
P P 0.1023 0.0942 'International Tables Vol C Tables 4.2.6.8 and 6.1.1.4'
S S 0.1246 0.1234 'International Tables Vol C Tables 4.2.6.8 and 6.1.1.4'
Ni Ni 0.3393 1.1124 'International Tables Vol C Tables 4.2.6.8 and 6.1.1.4'

loop_
_geom_angle_atom_site_label_1
_geom_angle_atom_site_label_2
_geom_angle_atom_site_label_3
_geom_angle
C8 Ni1 P1 91.43(5)
C8 Ni1 P2 81.33(5)
P1 Ni1 P2 168.671(18)
C8 Ni1 S1 171.00(5)
P1 Ni1 S1 97.546(17)
P2 Ni1 S1 89.903(16)
C6 S1 Ni1 114.23(5)
O1 P1 C1 98.17(7)
O1 P1 C2 101.47(7)
C1 P1 C2 104.46(7)
O1 P1 Ni1 117.35(4)
C1 P1 Ni1 112.68(5)
C2 P1 Ni1 119.78(6)
O2 P2 C3 103.29(7)
O2 P2 C4 100.84(7)
C3 P2 C4 105.81(8)
O2 P2 Ni1 107.90(4)
C3 P2 Ni1 116.57(6)
C4 P2 Ni1 120.06(6)
C5 O1 P1 119.64(10)
C7 O2 P2 112.43(10)
C10 C1 C9 110.85(14)
C10 C1 P1 110.22(11)
C9 C1 P1 111.41(12)
C10 C1 H1 108.1
C9 C1 H1 108.1
P1 C1 H1 108.1
C11 C2 C12 111.12(15)
C11 C2 P1 112.35(12)
C12 C2 P1 109.41(11)
C11 C2 H2 107.9
C12 C2 H2 107.9
P1 C2 H2 107.9
C14 C3 C13 110.43(16)
C14 C3 P2 113.90(13)
C13 C3 P2 108.98(12)
C14 C3 H3 107.8
C13 C3 H3 107.8
P2 C3 H3 107.8
C15 C4 C16 110.90(16)
C15 C4 P2 112.23(12)
C16 C4 P2 110.29(12)
C15 C4 H4 107.7
C16 C4 H4 107.7
P2 C4 H4 107.7
O1 C5 C6 112.06(13)
O1 C5 H5A 109.2
C6 C5 H5A 109.2
O1 C5 H5B 109.2
C6 C5 H5B 109.2
H5A C5 H5B 107.9
C5 C6 S1 115.26(11)
C5 C6 H6A 108.5
S1 C6 H6A 108.5
C5 C6 H6B 108.5
S1 C6 H6B 108.5
H6A C6 H6B 107.5
O2 C7 C8 111.22(14)
O2 C7 H7A 109.4
C8 C7 H7A 109.4
O2 C7 H7B 109.4
C8 C7 H7B 109.4
H7A C7 H7B 108.0
C7 C8 Ni1 113.03(11)
C7 C8 H8A 109.0
Ni1 C8 H8A 109.0
C7 C8 H8B 109.0
Ni1 C8 H8B 109.0
H8A C8 H8B 107.8
C1 C9 H9A 109.5
C1 C9 H9B 109.5
H9A C9 H9B 109.5
C1 C9 H9C 109.5
H9A C9 H9C 109.5
H9B C9 H9C 109.5
C1 C10 H10A 109.5
C1 C10 H10B 109.5
H10A C10 H10B 109.5
C1 C10 H10C 109.5
H10A C10 H10C 109.5
H10B C10 H10C 109.5
C2 C11 H11A 109.5
C2 C11 H11B 109.5
H11A C11 H11B 109.5
C2 C11 H11C 109.5
H11A C11 H11C 109.5
H11B C11 H11C 109.5
C2 C12 H12A 109.5
C2 C12 H12B 109.5
H12A C12 H12B 109.5
C2 C12 H12C 109.5
H12A C12 H12C 109.5
H12B C12 H12C 109.5
C3 C13 H13A 109.5
C3 C13 H13B 109.5
H13A C13 H13B 109.5
C3 C13 H13C 109.5
H13A C13 H13C 109.5
H13B C13 H13C 109.5
C3 C14 H14A 109.5
C3 C14 H14B 109.5
H14A C14 H14B 109.5
C3 C14 H14C 109.5
H14A C14 H14C 109.5
H14B C14 H14C 109.5
C4 C15 H15A 109.5
C4 C15 H15B 109.5
H15A C15 H15B 109.5
C4 C15 H15C 109.5
H15A C15 H15C 109.5
H15B C15 H15C 109.5
C4 C16 H16A 109.5
C4 C16 H16B 109.5
H16A C16 H16B 109.5
C4 C16 H16C 109.5
H16A C16 H16C 109.5
H16B C16 H16C 109.5

loop_
_geom_bond_atom_site_label_1
_geom_bond_atom_site_label_2
_geom_bond_distance
Ni1 C8 1.9873(15)
Ni1 P1 2.1537(4)
Ni1 P2 2.1572(5)
Ni1 S1 2.1881(4)
S1 C6 1.8236(16)
P1 O1 1.6322(11)
P1 C1 1.8376(17)
P1 C2 1.8486(16)
P2 O2 1.6275(11)
P2 C3 1.8348(17)
P2 C4 1.8371(18)
O1 C5 1.4427(19)
O2 C7 1.449(2)
C1 C10 1.526(2)
C1 C9 1.529(2)
C1 H1 1.0000
C2 C11 1.528(2)
C2 C12 1.528(2)
C2 H2 1.0000
C3 C14 1.529(2)
C3 C13 1.530(3)
C3 H3 1.0000
C4 C15 1.530(2)
C4 C16 1.531(3)
C4 H4 1.0000
C5 C6 1.505(2)
C5 H5A 0.9900
C5 H5B 0.9900
C6 H6A 0.9900
C6 H6B 0.9900
C7 C8 1.514(2)
C7 H7A 0.9900
C7 H7B 0.9900
C8 H8A 0.9900
C8 H8B 0.9900
C9 H9A 0.9800
C9 H9B 0.9800
C9 H9C 0.9800
C10 H10A 0.9800
C10 H10B 0.9800
C10 H10C 0.9800
C11 H11A 0.9800
C11 H11B 0.9800
C11 H11C 0.9800
C12 H12A 0.9800
C12 H12B 0.9800
C12 H12C 0.9800
C13 H13A 0.9800
C13 H13B 0.9800
C13 H13C 0.9800
C14 H14A 0.9800
C14 H14B 0.9800
C14 H14C 0.9800
C15 H15A 0.9800
C15 H15B 0.9800
C15 H15C 0.9800
C16 H16A 0.9800
C16 H16B 0.9800
C16 H16C 0.9800
